data_7048626
loop_
_publ_author_name
'Panda, Tarun Kanti Kanti'
'Das, Suman'
'Bhattacharjee, Jayeeta'

_publ_section_title
;
 Guanylation/Cyclisation of Amino Acid Esters using Imidazolin-2-iminato
 Titanium Initiator
;
_journal_name_full 'Dalton Transactions'
_journal_paper_doi 10.1039/C8DT04630A
_journal_year 2019
_chemical_formula_moiety 'C35 H47 N3 O3 Ti'
_chemical_formula_sum 'C35 H47 N3 O3 Ti'
_chemical_formula_weight 605.63
_space_group_crystal_system triclinic
_space_group_IT_number 2
_space_group_name_Hall '-P 1'
_space_group_name_H-M_alt 'P -1'
_symmetry_space_group_name_Hall '-P 1'
_symmetry_space_group_name_H-M 'P -1'
_atom_sites_solution_hydrogens geom
_audit_creation_method SHELXL-2014/7
_audit_update_record
;
2018-12-31 deposited with the CCDC.
2019-01-15 downloaded from the CCDC.
;
_cell_angle_alpha 98.137(4)
_cell_angle_beta 93.568(4)
_cell_angle_gamma 99.629(4)
_cell_formula_units_Z 2
_cell_length_a 9.2296(5)
_cell_length_b 11.5622(6)
_cell_length_c 16.0686(7)
_cell_measurement_reflns_used 7559
_cell_measurement_temperature 150(2)
_cell_measurement_theta_max 71.0462
_cell_measurement_theta_min 3.9210
_cell_volume 1667.08(15)
_computing_cell_refinement
'CrysAlisPro, Agilent Technologies,Version 1.171.35.19 (release 27-10-2011CrysAlis171 .NET)(compiled Oct 27'
_computing_data_collection
'CrysAlisPro, Agilent Technologies,Version 1.171.35.19 (release 27-10-2011CrysAlis171 .NET)(compiled Oct 27'
_computing_data_reduction
'CrysAlisPro, Agilent Technologies,Version 1.171.35.19 (release 27-10-2011CrysAlis171 .NET)(compiled Oct 27'
_computing_molecular_graphics 'ORTEP III & Olex 2.1'
_computing_publication_material WinGX
_computing_structure_refinement 'SHELXL-2014/7 (Sheldrick, 2014)'
_computing_structure_solution 'SHELXL-2014/7 (Sheldrick, 2014)'
_diffrn_ambient_temperature 150(2)
_diffrn_measured_fraction_theta_full 0.998
_diffrn_measured_fraction_theta_max 0.978
_diffrn_measurement_device_type 'SuperNova, Dual, Cu at zero, Eos'
_diffrn_radiation_type CuK\a
_diffrn_radiation_wavelength 1.54184
_diffrn_reflns_av_R_equivalents 0.0328
_diffrn_reflns_av_unetI/netI 0.0419
_diffrn_reflns_Laue_measured_fraction_full 0.998
_diffrn_reflns_Laue_measured_fraction_max 0.978
_diffrn_reflns_limit_h_max 11
_diffrn_reflns_limit_h_min -11
_diffrn_reflns_limit_k_max 14
_diffrn_reflns_limit_k_min -13
_diffrn_reflns_limit_l_max 14
_diffrn_reflns_limit_l_min -19
_diffrn_reflns_number 13316
_diffrn_reflns_point_group_measured_fraction_full 0.998
_diffrn_reflns_point_group_measured_fraction_max 0.978
_diffrn_reflns_theta_full 67.684
_diffrn_reflns_theta_max 71.213
_diffrn_reflns_theta_min 3.925
_diffrn_source 'SuperNova (Cu) X-ray Source'
_exptl_absorpt_coefficient_mu 2.460
_exptl_absorpt_correction_T_max 1.00000
_exptl_absorpt_correction_T_min 0.87063
_exptl_absorpt_correction_type multi-scan
_exptl_absorpt_process_details
'CrysAlisPro, Agilent Technologies, Version 1.171.35.19 (release 27-10-2011 CrysAlis171 .NET)(compiled Oct 27 2011,15:02:11) Empirical absorption correction using spherical harmonics,implemented in SCALE3 ABSPACK scaling algorithm.'
_exptl_crystal_colour yellow
_exptl_crystal_density_diffrn 1.207
_exptl_crystal_description block
_exptl_crystal_F_000 648
_exptl_crystal_size_max 0.26
_exptl_crystal_size_mid 0.23
_exptl_crystal_size_min 0.15
_refine_diff_density_max 0.254
_refine_diff_density_min -0.481
_refine_diff_density_rms 0.061
_refine_ls_extinction_method none
_refine_ls_goodness_of_fit_ref 1.092
_refine_ls_hydrogen_treatment constr
_refine_ls_matrix_type full
_refine_ls_number_parameters 391
_refine_ls_number_reflns 6335
_refine_ls_number_restraints 0
_refine_ls_restrained_S_all 1.092
_refine_ls_R_factor_all 0.0492
_refine_ls_R_factor_gt 0.0433
_refine_ls_shift/su_max 0.000
_refine_ls_shift/su_mean 0.000
_refine_ls_structure_factor_coef Fsqd
_refine_ls_weighting_details 'w=1/[\s^2^(Fo^2^)+(0.0589P)^2^+0.4997P] where P=(Fo^2^+2Fc^2^)/3'
_refine_ls_weighting_scheme calc
_refine_ls_wR_factor_gt 0.1161
_refine_ls_wR_factor_ref 0.1205
_reflns_Friedel_coverage 0.000
_reflns_number_gt 5706
_reflns_number_total 6335
_reflns_threshold_expression 'I > 2\s(I)'
_cod_data_source_file c8dt04630a2.cif
_cod_data_source_block 4a
_cod_database_code 7048626
_shelx_shelxl_version_number 2014/7
_shelx_space_group_comment
;
The symmetry employed for this shelxl refinement is uniquely defined
by the following loop, which should always be used as a source of
symmetry information in preference to the above space-group names.
They are only intended as comments.
;

loop_
_space_group_symop_operation_xyz
'x, y, z'
'-x, -y, -z'

loop_
_atom_site_label
_atom_site_type_symbol
_atom_site_fract_x
_atom_site_fract_y
_atom_site_fract_z
_atom_site_U_iso_or_equiv
_atom_site_adp_type
_atom_site_occupancy
_atom_site_site_symmetry_order
_atom_site_calc_flag
_atom_site_refinement_flags_posn
_atom_site_refinement_flags_adp
Ti1 Ti 0.17421(3) 0.87450(3) 0.24622(2) 0.02211(10) Uani 1 1 d . .
O1 O 0.16096(16) 0.78731(13) 0.14210(9) 0.0347(3) Uani 1 1 d . .
O2 O 0.30422(14) 1.01465(12) 0.24681(8) 0.0282(3) Uani 1 1 d . .
O3 O 0.25536(14) 0.79045(12) 0.32132(8) 0.0288(3) Uani 1 1 d . .
N1 N -0.00252(17) 0.90053(14) 0.27265(10) 0.0265(3) Uani 1 1 d . .
N2 N -0.25461(17) 0.84436(14) 0.30459(10) 0.0260(3) Uani 1 1 d . .
N3 N -0.19977(17) 1.00765(15) 0.24908(11) 0.0293(4) Uani 1 1 d . .
C1 C -0.1406(2) 0.91657(17) 0.27550(12) 0.0252(4) Uani 1 1 d . .
C2 C -0.3824(2) 0.89092(18) 0.29431(13) 0.0302(4) Uani 1 1 d . .
H2 H -0.4752 0.8588 0.3085 0.036 Uiso 1 1 calc R U
C3 C -0.3490(2) 0.98993(19) 0.26057(14) 0.0327(4) Uani 1 1 d . .
H3 H -0.4146 1.0387 0.2471 0.039 Uiso 1 1 calc R U
C4 C -0.2409(2) 0.73597(17) 0.34343(13) 0.0287(4) Uani 1 1 d . .
C5 C -0.3916(2) 0.6850(2) 0.37080(14) 0.0367(5) Uani 1 1 d . .
H5A H -0.4237 0.7439 0.4102 0.055 Uiso 1 1 calc R U
H5B H -0.3835 0.6165 0.3971 0.055 Uiso 1 1 calc R U
H5C H -0.4621 0.6625 0.3223 0.055 Uiso 1 1 calc R U
C6 C -0.1956(3) 0.64381(19) 0.27711(15) 0.0378(5) Uani 1 1 d . .
H6A H -0.2670 0.6264 0.2290 0.057 Uiso 1 1 calc R U
H6B H -0.1905 0.5725 0.3005 0.057 Uiso 1 1 calc R U
H6C H -0.1006 0.6745 0.2601 0.057 Uiso 1 1 calc R U
C7 C -0.1296(2) 0.7712(2) 0.42067(13) 0.0343(5) Uani 1 1 d . .
H7A H -0.0358 0.8053 0.4040 0.051 Uiso 1 1 calc R U
H7B H -0.1197 0.7022 0.4459 0.051 Uiso 1 1 calc R U
H7C H -0.1633 0.8284 0.4608 0.051 Uiso 1 1 calc R U
C8 C -0.1164(2) 1.11336(19) 0.21782(15) 0.0354(5) Uani 1 1 d . .
C9 C -0.2229(3) 1.1966(2) 0.1997(2) 0.0563(8) Uani 1 1 d . .
H9A H -0.2968 1.1567 0.1556 0.085 Uiso 1 1 calc R U
H9B H -0.1694 1.2663 0.1822 0.085 Uiso 1 1 calc R U
H9C H -0.2694 1.2189 0.2498 0.085 Uiso 1 1 calc R U
C10 C -0.0496(3) 1.0727(2) 0.13671(15) 0.0444(6) Uani 1 1 d . .
H10A H 0.0158 1.0190 0.1475 0.067 Uiso 1 1 calc R U
H10B H 0.0045 1.1403 0.1170 0.067 Uiso 1 1 calc R U
H10C H -0.1270 1.0330 0.0945 0.067 Uiso 1 1 calc R U
C11 C 0.0020(2) 1.1779(2) 0.28659(17) 0.0435(6) Uani 1 1 d . .
H11A H -0.0438 1.2060 0.3357 0.065 Uiso 1 1 calc R U
H11B H 0.0591 1.2441 0.2666 0.065 Uiso 1 1 calc R U
H11C H 0.0654 1.1244 0.3008 0.065 Uiso 1 1 calc R U
C12 C 0.1503(2) 0.71380(17) 0.06763(12) 0.0294(4) Uani 1 1 d . .
C13 C 0.0176(2) 0.68939(18) 0.01636(13) 0.0328(4) Uani 1 1 d . .
C14 C 0.0090(3) 0.61259(19) -0.05944(13) 0.0399(5) Uani 1 1 d . .
H14 H -0.0782 0.5956 -0.0947 0.048 Uiso 1 1 calc R U
C15 C 0.1277(3) 0.5612(2) -0.08321(14) 0.0436(6) Uani 1 1 d . .
H15 H 0.1199 0.5094 -0.1338 0.052 Uiso 1 1 calc R U
C16 C 0.2583(3) 0.5867(2) -0.03182(15) 0.0418(5) Uani 1 1 d . .
H16 H 0.3378 0.5519 -0.0485 0.050 Uiso 1 1 calc R U
C17 C 0.2731(2) 0.66360(18) 0.04456(13) 0.0344(5) Uani 1 1 d . .
C18 C 0.4142(3) 0.6923(2) 0.10092(17) 0.0485(6) Uani 1 1 d . .
H18A H 0.4828 0.6448 0.0784 0.073 Uiso 1 1 calc R U
H18B H 0.3946 0.6757 0.1564 0.073 Uiso 1 1 calc R U
H18C H 0.4556 0.7749 0.1040 0.073 Uiso 1 1 calc R U
C19 C -0.1129(3) 0.7428(2) 0.04308(15) 0.0433(5) Uani 1 1 d . .
H19A H -0.1275 0.7332 0.1005 0.065 Uiso 1 1 calc R U
H19B H -0.1993 0.7036 0.0073 0.065 Uiso 1 1 calc R U
H19C H -0.0953 0.8258 0.0386 0.065 Uiso 1 1 calc R U
C20 C 0.35273(19) 1.12566(17) 0.23091(12) 0.0260(4) Uani 1 1 d . .
C21 C 0.3902(2) 1.21909(18) 0.29838(13) 0.0304(4) Uani 1 1 d . .
C22 C 0.4431(2) 1.33237(19) 0.28070(15) 0.0386(5) Uani 1 1 d . .
H22 H 0.4676 1.3955 0.3248 0.046 Uiso 1 1 calc R U
C23 C 0.4600(3) 1.3526(2) 0.19905(16) 0.0426(5) Uani 1 1 d . .
H23 H 0.4946 1.4288 0.1883 0.051 Uiso 1 1 calc R U
C24 C 0.4251(2) 1.2590(2) 0.13344(15) 0.0383(5) Uani 1 1 d . .
H24 H 0.4374 1.2731 0.0785 0.046 Uiso 1 1 calc R U
C25 C 0.3721(2) 1.14404(19) 0.14737(13) 0.0305(4) Uani 1 1 d . .
C26 C 0.3406(3) 1.0418(2) 0.07628(14) 0.0396(5) Uani 1 1 d . .
H26A H 0.3619 1.0700 0.0242 0.059 Uiso 1 1 calc R U
H26B H 0.2385 1.0055 0.0729 0.059 Uiso 1 1 calc R U
H26C H 0.4012 0.9844 0.0862 0.059 Uiso 1 1 calc R U
C27 C 0.3737(3) 1.1965(2) 0.38739(14) 0.0408(5) Uani 1 1 d . .
H27A H 0.2726 1.1641 0.3930 0.061 Uiso 1 1 calc R U
H27B H 0.4027 1.2697 0.4255 0.061 Uiso 1 1 calc R U
H27C H 0.4352 1.1411 0.4006 0.061 Uiso 1 1 calc R U
C28 C 0.2355(2) 0.72309(18) 0.38374(12) 0.0271(4) Uani 1 1 d . .
C29 C 0.2566(2) 0.7789(2) 0.46764(13) 0.0329(4) Uani 1 1 d . .
C30 C 0.2417(3) 0.7077(3) 0.53077(15) 0.0467(6) Uani 1 1 d . .
H30 H 0.2571 0.7430 0.5871 0.056 Uiso 1 1 calc R U
C31 C 0.2047(3) 0.5857(3) 0.51124(18) 0.0560(7) Uani 1 1 d . .
H31 H 0.1944 0.5395 0.5541 0.067 Uiso 1 1 calc R U
C32 C 0.1828(3) 0.5326(2) 0.42817(18) 0.0495(6) Uani 1 1 d . .
H32 H 0.1572 0.4504 0.4156 0.059 Uiso 1 1 calc R U
C33 C 0.1983(2) 0.59944(19) 0.36239(14) 0.0343(5) Uani 1 1 d . .
C34 C 0.1755(3) 0.5413(2) 0.27199(16) 0.0443(6) Uani 1 1 d . .
H34A H 0.1105 0.5799 0.2411 0.067 Uiso 1 1 calc R U
H34B H 0.1327 0.4590 0.2689 0.067 Uiso 1 1 calc R U
H34C H 0.2687 0.5476 0.2480 0.067 Uiso 1 1 calc R U
C35 C 0.2911(3) 0.9119(2) 0.48709(15) 0.0460(6) Uani 1 1 d . .
H35A H 0.3797 0.9405 0.4624 0.069 Uiso 1 1 calc R U
H35B H 0.3049 0.9361 0.5471 0.069 Uiso 1 1 calc R U
H35C H 0.2109 0.9443 0.4642 0.069 Uiso 1 1 calc R U

loop_
_atom_site_aniso_label
_atom_site_aniso_U_11
_atom_site_aniso_U_22
_atom_site_aniso_U_33
_atom_site_aniso_U_23
_atom_site_aniso_U_13
_atom_site_aniso_U_12
Ti1 0.01942(17) 0.02260(18) 0.02443(18) 0.00347(13) 0.00224(12) 0.00408(12)
O1 0.0380(8) 0.0356(8) 0.0278(7) -0.0022(6) 0.0015(6) 0.0057(6)
O2 0.0234(6) 0.0273(7) 0.0334(7) 0.0061(6) 0.0035(5) 0.0010(5)
O3 0.0269(7) 0.0284(7) 0.0325(7) 0.0088(6) 0.0002(5) 0.0065(5)
N1 0.0228(8) 0.0265(8) 0.0313(8) 0.0074(7) 0.0040(6) 0.0045(6)
N2 0.0197(7) 0.0284(8) 0.0305(8) 0.0062(7) 0.0035(6) 0.0043(6)
N3 0.0212(8) 0.0315(9) 0.0388(9) 0.0129(7) 0.0049(7) 0.0079(7)
C1 0.0218(9) 0.0258(9) 0.0289(9) 0.0056(8) 0.0032(7) 0.0052(7)
C2 0.0183(9) 0.0356(11) 0.0365(11) 0.0051(9) 0.0029(8) 0.0046(8)
C3 0.0199(9) 0.0383(11) 0.0426(12) 0.0105(9) 0.0024(8) 0.0091(8)
C4 0.0261(10) 0.0281(10) 0.0335(10) 0.0096(8) 0.0059(8) 0.0040(8)
C5 0.0287(11) 0.0373(12) 0.0460(12) 0.0149(10) 0.0099(9) 0.0015(9)
C6 0.0404(12) 0.0281(10) 0.0450(12) 0.0047(9) 0.0119(10) 0.0044(9)
C7 0.0303(10) 0.0407(12) 0.0343(11) 0.0133(9) 0.0036(8) 0.0066(9)
C8 0.0279(10) 0.0338(11) 0.0512(13) 0.0195(10) 0.0100(9) 0.0111(9)
C9 0.0414(13) 0.0508(15) 0.094(2) 0.0442(15) 0.0234(14) 0.0231(12)
C10 0.0441(13) 0.0508(14) 0.0468(13) 0.0252(11) 0.0115(10) 0.0154(11)
C11 0.0347(12) 0.0275(11) 0.0675(16) 0.0037(11) 0.0108(11) 0.0043(9)
C12 0.0389(11) 0.0244(9) 0.0241(9) 0.0041(8) 0.0054(8) 0.0018(8)
C13 0.0421(12) 0.0275(10) 0.0278(10) 0.0076(8) 0.0027(8) 0.0006(9)
C14 0.0560(14) 0.0321(11) 0.0278(11) 0.0060(9) -0.0008(10) -0.0025(10)
C15 0.0684(16) 0.0304(11) 0.0287(11) 0.0007(9) 0.0129(11) -0.0005(11)
C16 0.0546(14) 0.0306(11) 0.0433(13) 0.0072(10) 0.0238(11) 0.0086(10)
C17 0.0399(12) 0.0289(10) 0.0350(11) 0.0078(9) 0.0102(9) 0.0029(9)
C18 0.0399(13) 0.0531(15) 0.0551(15) 0.0093(12) 0.0101(11) 0.0128(11)
C19 0.0433(13) 0.0442(13) 0.0416(12) 0.0072(10) -0.0042(10) 0.0078(10)
C20 0.0166(8) 0.0271(10) 0.0359(10) 0.0089(8) 0.0036(7) 0.0049(7)
C21 0.0223(9) 0.0319(10) 0.0375(11) 0.0058(9) 0.0023(8) 0.0057(8)
C22 0.0342(11) 0.0279(11) 0.0529(14) 0.0021(10) 0.0036(10) 0.0065(9)
C23 0.0382(12) 0.0309(11) 0.0620(15) 0.0180(11) 0.0088(11) 0.0051(9)
C24 0.0314(11) 0.0448(13) 0.0449(12) 0.0218(10) 0.0078(9) 0.0104(9)
C25 0.0226(9) 0.0376(11) 0.0341(10) 0.0106(9) 0.0048(8) 0.0082(8)
C26 0.0398(12) 0.0482(13) 0.0318(11) 0.0077(10) 0.0078(9) 0.0071(10)
C27 0.0398(12) 0.0450(13) 0.0345(11) 0.0014(10) 0.0010(9) 0.0031(10)
C28 0.0184(8) 0.0315(10) 0.0341(10) 0.0111(8) 0.0028(7) 0.0067(7)
C29 0.0234(9) 0.0404(12) 0.0349(11) 0.0070(9) 0.0011(8) 0.0056(8)
C30 0.0394(13) 0.0683(17) 0.0348(12) 0.0153(12) 0.0039(10) 0.0105(12)
C31 0.0587(16) 0.0603(17) 0.0561(16) 0.0361(14) 0.0098(13) 0.0065(13)
C32 0.0503(15) 0.0376(13) 0.0644(17) 0.0237(12) 0.0082(12) 0.0044(11)
C33 0.0279(10) 0.0313(11) 0.0457(12) 0.0101(9) 0.0051(9) 0.0068(8)
C34 0.0464(13) 0.0290(11) 0.0562(15) -0.0004(10) 0.0021(11) 0.0095(10)
C35 0.0462(14) 0.0440(13) 0.0417(13) -0.0053(11) -0.0046(10) 0.0042(11)

loop_
_atom_type_symbol
_atom_type_description
_atom_type_scat_dispersion_real
_atom_type_scat_dispersion_imag
_atom_type_scat_source
Ti Ti 0.2191 1.8069 'International Tables Vol C Tables 4.2.6.8 and 6.1.1.4'
O O 0.0492 0.0322 'International Tables Vol C Tables 4.2.6.8 and 6.1.1.4'
N N 0.0311 0.0180 'International Tables Vol C Tables 4.2.6.8 and 6.1.1.4'
C C 0.0181 0.0091 'International Tables Vol C Tables 4.2.6.8 and 6.1.1.4'
H H 0.0000 0.0000 'International Tables Vol C Tables 4.2.6.8 and 6.1.1.4'

loop_
_geom_angle_atom_site_label_1
_geom_angle_atom_site_label_2
_geom_angle_atom_site_label_3
_geom_angle
N1 Ti1 O1 110.35(7)
N1 Ti1 O2 111.73(7)
O1 Ti1 O2 108.29(7)
N1 Ti1 O3 111.35(7)
O1 Ti1 O3 107.26(7)
O2 Ti1 O3 107.70(6)
C12 O1 Ti1 175.08(14)
C20 O2 Ti1 157.80(12)
C28 O3 Ti1 148.25(12)
C1 N1 Ti1 168.30(15)
C1 N2 C2 108.70(16)
C1 N2 C4 125.43(16)
C2 N2 C4 125.84(16)
C1 N3 C3 108.80(16)
C1 N3 C8 126.04(16)
C3 N3 C8 125.07(17)
N1 C1 N3 126.86(17)
N1 C1 N2 126.99(17)
N3 C1 N2 106.15(16)
C3 C2 N2 108.01(17)
C3 C2 H2 126.0
N2 C2 H2 126.0
C2 C3 N3 108.33(17)
C2 C3 H3 125.8
N3 C3 H3 125.8
N2 C4 C7 108.81(16)
N2 C4 C6 108.65(16)
C7 C4 C6 112.43(18)
N2 C4 C5 108.81(16)
C7 C4 C5 109.24(17)
C6 C4 C5 108.84(17)
C4 C5 H5A 109.5
C4 C5 H5B 109.5
H5A C5 H5B 109.5
C4 C5 H5C 109.5
H5A C5 H5C 109.5
H5B C5 H5C 109.5
C4 C6 H6A 109.5
C4 C6 H6B 109.5
H6A C6 H6B 109.5
C4 C6 H6C 109.5
H6A C6 H6C 109.5
H6B C6 H6C 109.5
C4 C7 H7A 109.5
C4 C7 H7B 109.5
H7A C7 H7B 109.5
C4 C7 H7C 109.5
H7A C7 H7C 109.5
H7B C7 H7C 109.5
N3 C8 C11 108.45(18)
N3 C8 C10 109.49(18)
C11 C8 C10 111.51(19)
N3 C8 C9 108.99(17)
C11 C8 C9 109.2(2)
C10 C8 C9 109.2(2)
C8 C9 H9A 109.5
C8 C9 H9B 109.5
H9A C9 H9B 109.5
C8 C9 H9C 109.5
H9A C9 H9C 109.5
H9B C9 H9C 109.5
C8 C10 H10A 109.5
C8 C10 H10B 109.5
H10A C10 H10B 109.5
C8 C10 H10C 109.5
H10A C10 H10C 109.5
H10B C10 H10C 109.5
C8 C11 H11A 109.5
C8 C11 H11B 109.5
H11A C11 H11B 109.5
C8 C11 H11C 109.5
H11A C11 H11C 109.5
H11B C11 H11C 109.5
O1 C12 C13 119.27(18)
O1 C12 C17 118.80(18)
C13 C12 C17 121.92(19)
C14 C13 C12 118.2(2)
C14 C13 C19 121.0(2)
C12 C13 C19 120.89(19)
C15 C14 C13 121.1(2)
C15 C14 H14 119.5
C13 C14 H14 119.5
C14 C15 C16 120.0(2)
C14 C15 H15 120.0
C16 C15 H15 120.0
C15 C16 C17 121.3(2)
C15 C16 H16 119.4
C17 C16 H16 119.4
C16 C17 C12 117.6(2)
C16 C17 C18 121.9(2)
C12 C17 C18 120.5(2)
C17 C18 H18A 109.5
C17 C18 H18B 109.5
H18A C18 H18B 109.5
C17 C18 H18C 109.5
H18A C18 H18C 109.5
H18B C18 H18C 109.5
C13 C19 H19A 109.5
C13 C19 H19B 109.5
H19A C19 H19B 109.5
C13 C19 H19C 109.5
H19A C19 H19C 109.5
H19B C19 H19C 109.5
O2 C20 C21 119.32(18)
O2 C20 C25 119.40(18)
C21 C20 C25 121.19(18)
C22 C21 C20 118.4(2)
C22 C21 C27 121.4(2)
C20 C21 C27 120.24(19)
C23 C22 C21 121.2(2)
C23 C22 H22 119.4
C21 C22 H22 119.4
C22 C23 C24 119.6(2)
C22 C23 H23 120.2
C24 C23 H23 120.2
C23 C24 C25 121.6(2)
C23 C24 H24 119.2
C25 C24 H24 119.2
C24 C25 C20 117.9(2)
C24 C25 C26 121.4(2)
C20 C25 C26 120.63(19)
C25 C26 H26A 109.5
C25 C26 H26B 109.5
H26A C26 H26B 109.5
C25 C26 H26C 109.5
H26A C26 H26C 109.5
H26B C26 H26C 109.5
C21 C27 H27A 109.5
C21 C27 H27B 109.5
H27A C27 H27B 109.5
C21 C27 H27C 109.5
H27A C27 H27C 109.5
H27B C27 H27C 109.5
O3 C28 C29 119.02(18)
O3 C28 C33 119.16(18)
C29 C28 C33 121.80(19)
C30 C29 C28 118.1(2)
C30 C29 C35 122.2(2)
C28 C29 C35 119.70(19)
C31 C30 C29 121.1(2)
C31 C30 H30 119.4
C29 C30 H30 119.4
C32 C31 C30 119.9(2)
C32 C31 H31 120.1
C30 C31 H31 120.1
C31 C32 C33 121.4(2)
C31 C32 H32 119.3
C33 C32 H32 119.3
C32 C33 C28 117.7(2)
C32 C33 C34 121.3(2)
C28 C33 C34 121.01(19)
C33 C34 H34A 109.5
C33 C34 H34B 109.5
H34A C34 H34B 109.5
C33 C34 H34C 109.5
H34A C34 H34C 109.5
H34B C34 H34C 109.5
C29 C35 H35A 109.5
C29 C35 H35B 109.5
H35A C35 H35B 109.5
C29 C35 H35C 109.5
H35A C35 H35C 109.5
H35B C35 H35C 109.5

loop_
_geom_bond_atom_site_label_1
_geom_bond_atom_site_label_2
_geom_bond_distance
Ti1 N1 1.7738(16)
Ti1 O1 1.8128(14)
Ti1 O2 1.8465(14)
Ti1 O3 1.8505(13)
O1 C12 1.354(2)
O2 C20 1.352(2)
O3 C28 1.357(2)
N1 C1 1.321(2)
N2 C1 1.379(2)
N2 C2 1.386(2)
N2 C4 1.497(2)
N3 C1 1.370(2)
N3 C3 1.386(2)
N3 C8 1.498(3)
C2 C3 1.333(3)
C2 H2 0.9300
C3 H3 0.9300
C4 C7 1.523(3)
C4 C6 1.526(3)
C4 C5 1.533(3)
C5 H5A 0.9600
C5 H5B 0.9600
C5 H5C 0.9600
C6 H6A 0.9600
C6 H6B 0.9600
C6 H6C 0.9600
C7 H7A 0.9600
C7 H7B 0.9600
C7 H7C 0.9600
C8 C11 1.522(3)
C8 C10 1.525(3)
C8 C9 1.528(3)
C9 H9A 0.9600
C9 H9B 0.9600
C9 H9C 0.9600
C10 H10A 0.9600
C10 H10B 0.9600
C10 H10C 0.9600
C11 H11A 0.9600
C11 H11B 0.9600
C11 H11C 0.9600
C12 C13 1.397(3)
C12 C17 1.404(3)
C13 C14 1.392(3)
C13 C19 1.502(3)
C14 C15 1.381(3)
C14 H14 0.9300
C15 C16 1.381(4)
C15 H15 0.9300
C16 C17 1.395(3)
C16 H16 0.9300
C17 C18 1.500(3)
C18 H18A 0.9600
C18 H18B 0.9600
C18 H18C 0.9600
C19 H19A 0.9600
C19 H19B 0.9600
C19 H19C 0.9600
C20 C21 1.400(3)
C20 C25 1.406(3)
C21 C22 1.394(3)
C21 C27 1.502(3)
C22 C23 1.378(3)
C22 H22 0.9300
C23 C24 1.380(3)
C23 H23 0.9300
C24 C25 1.392(3)
C24 H24 0.9300
C25 C26 1.500(3)
C26 H26A 0.9600
C26 H26B 0.9600
C26 H26C 0.9600
C27 H27A 0.9600
C27 H27B 0.9600
C27 H27C 0.9600
C28 C29 1.397(3)
C28 C33 1.401(3)
C29 C30 1.393(3)
C29 C35 1.501(3)
C30 C31 1.380(4)
C30 H30 0.9300
C31 C32 1.376(4)
C31 H31 0.9300
C32 C33 1.396(3)
C32 H32 0.9300
C33 C34 1.498(3)
C34 H34A 0.9600
C34 H34B 0.9600
C34 H34C 0.9600
C35 H35A 0.9600
C35 H35B 0.9600
C35 H35C 0.9600

loop_
_geom_torsion_atom_site_label_1
_geom_torsion_atom_site_label_2
_geom_torsion_atom_site_label_3
_geom_torsion_atom_site_label_4
_geom_torsion
N1 Ti1 O2 C20 -45.2(4)
O1 Ti1 O2 C20 76.5(3)
O3 Ti1 O2 C20 -167.8(3)
N1 Ti1 O3 C28 14.4(3)
O1 Ti1 O3 C28 -106.4(2)
O2 Ti1 O3 C28 137.2(2)
O1 Ti1 N1 C1 -24.3(7)
O2 Ti1 N1 C1 96.2(7)
O3 Ti1 N1 C1 -143.3(7)
Ti1 N1 C1 N3 -66.3(8)
Ti1 N1 C1 N2 112.8(7)
C3 N3 C1 N1 178.20(19)
C8 N3 C1 N1 -5.3(3)
C3 N3 C1 N2 -1.1(2)
C8 N3 C1 N2 175.47(18)
C2 N2 C1 N1 -178.24(19)
C4 N2 C1 N1 3.6(3)
C2 N2 C1 N3 1.0(2)
C4 N2 C1 N3 -177.13(17)
C1 N2 C2 C3 -0.6(2)
C4 N2 C2 C3 177.54(18)
N2 C2 C3 N3 -0.1(2)
C1 N3 C3 C2 0.7(2)
C8 N3 C3 C2 -175.85(19)
C1 N2 C4 C7 58.5(2)
C2 N2 C4 C7 -119.4(2)
C1 N2 C4 C6 -64.2(2)
C2 N2 C4 C6 117.9(2)
C1 N2 C4 C5 177.40(18)
C2 N2 C4 C5 -0.4(3)
C1 N3 C8 C11 -58.1(3)
C3 N3 C8 C11 117.9(2)
C1 N3 C8 C10 63.8(3)
C3 N3 C8 C10 -120.2(2)
C1 N3 C8 C9 -176.8(2)
C3 N3 C8 C9 -0.8(3)
O1 C12 C13 C14 -179.34(18)
C17 C12 C13 C14 0.2(3)
O1 C12 C13 C19 -0.4(3)
C17 C12 C13 C19 179.1(2)
C12 C13 C14 C15 0.4(3)
C19 C13 C14 C15 -178.5(2)
C13 C14 C15 C16 -0.7(3)
C14 C15 C16 C17 0.3(3)
C15 C16 C17 C12 0.3(3)
C15 C16 C17 C18 -179.9(2)
O1 C12 C17 C16 178.97(18)
C13 C12 C17 C16 -0.6(3)
O1 C12 C17 C18 -0.9(3)
C13 C12 C17 C18 179.6(2)
Ti1 O2 C20 C21 115.2(3)
Ti1 O2 C20 C25 -68.2(4)
O2 C20 C21 C22 178.57(17)
C25 C20 C21 C22 2.0(3)
O2 C20 C21 C27 -1.2(3)
C25 C20 C21 C27 -177.80(18)
C20 C21 C22 C23 -0.7(3)
C27 C21 C22 C23 179.2(2)
C21 C22 C23 C24 -0.6(3)
C22 C23 C24 C25 0.5(3)
C23 C24 C25 C20 0.8(3)
C23 C24 C25 C26 -177.3(2)
O2 C20 C25 C24 -178.66(17)
C21 C20 C25 C24 -2.1(3)
O2 C20 C25 C26 -0.5(3)
C21 C20 C25 C26 176.06(18)
Ti1 O3 C28 C29 -91.4(3)
Ti1 O3 C28 C33 90.3(3)
O3 C28 C29 C30 -177.34(18)
C33 C28 C29 C30 1.0(3)
O3 C28 C29 C35 3.8(3)
C33 C28 C29 C35 -177.87(19)
C28 C29 C30 C31 -1.2(3)
C35 C29 C30 C31 177.6(2)
C29 C30 C31 C32 0.5(4)
C30 C31 C32 C33 0.5(4)
C31 C32 C33 C28 -0.7(4)
C31 C32 C33 C34 179.6(2)
O3 C28 C33 C32 178.23(19)
C29 C28 C33 C32 -0.1(3)
O3 C28 C33 C34 -2.0(3)
C29 C28 C33 C34 179.71(19)
